data_4506902
loop_
_publ_author_name
'Manos, Manolis J.'
'Moushi, Eleni E.'
'Papaefstathiou, Giannis S.'
'Tasiopoulos, Anastasios J.'

_publ_section_title
;
 New Zn2+Metal Organic Frameworks with Unique Network Topologies from the
 Combination of Trimesic Acid and Amino-Alcohols
;
_journal_issue 11
_journal_name_full 'Crystal Growth &amp; Design'
_journal_page_first 5471
_journal_paper_doi 10.1021/cg301047w
_journal_volume 12
_journal_year 2012
_chemical_formula_moiety 'C27 H9 O18 Zn3, 2(C3 H5.50 N0.50 O0.50), 2(C2 H8 N)'
_chemical_formula_sum 'C37 H36 N3 O19 Zn3'
_chemical_formula_weight 1022.80
_chemical_name_systematic
; 
 ? 
;
_space_group_IT_number 13
_symmetry_cell_setting monoclinic
_symmetry_space_group_name_Hall '-P 2yc'
_symmetry_space_group_name_H-M 'P 1 2/c 1'
_atom_sites_solution_hydrogens geom
_atom_sites_solution_primary direct
_atom_sites_solution_secondary difmap
_audit_creation_method SHELXL-97
_cell_angle_alpha 90.00
_cell_angle_beta 108.119(18)
_cell_angle_gamma 90.00
_cell_formula_units_Z 2
_cell_length_a 16.965(4)
_cell_length_b 15.5171(13)
_cell_length_c 14.0726(14)
_cell_measurement_reflns_used 2770
_cell_measurement_temperature 100(2)
_cell_measurement_theta_max 28.9544
_cell_measurement_theta_min 3.0261
_cell_volume 3520.9(10)
_computing_cell_refinement 'CrysAlis RED'
_computing_data_collection 'CrysAlis CCD'
_computing_data_reduction 'CrysAlis RED'
_computing_molecular_graphics
;
 DIAMOND (Brandenburg, 2006)
 MERCURY (Bruno et al. 2002)
;
_computing_publication_material 'WINGX (Farrugia, 1999)'
_computing_structure_refinement 'SHELXL-97 (Sheldrick, 1997)'
_computing_structure_solution 'SHELXL-97 (Sheldrick, 1997)'
_diffrn_ambient_temperature 100(2)
_diffrn_detector_area_resol_mean 10.4223
_diffrn_measured_fraction_theta_full 0.998
_diffrn_measured_fraction_theta_max 0.998
_diffrn_measurement_device_type 'SuperNova, Dual, Cu at zero, Atlas'
_diffrn_measurement_method '\w scans'
_diffrn_radiation_monochromator mirror
_diffrn_radiation_source 'SuperNova (Mo) X-ray Source'
_diffrn_radiation_type MoK\a
_diffrn_radiation_wavelength 0.71073
_diffrn_reflns_av_R_equivalents 0.0604
_diffrn_reflns_av_sigmaI/netI 0.0890
_diffrn_reflns_limit_h_max 20
_diffrn_reflns_limit_h_min -20
_diffrn_reflns_limit_k_max 18
_diffrn_reflns_limit_k_min -18
_diffrn_reflns_limit_l_max 16
_diffrn_reflns_limit_l_min -16
_diffrn_reflns_number 16392
_diffrn_reflns_theta_full 25.00
_diffrn_reflns_theta_max 25.00
_diffrn_reflns_theta_min 3.04
_exptl_absorpt_coefficient_mu 1.062
_exptl_absorpt_correction_T_max 1.00000
_exptl_absorpt_correction_T_min 0.27800
_exptl_absorpt_correction_type multi-scan
_exptl_absorpt_process_details 'Empirical absorption correction (CrysAlis RED, Oxford Diffraction)'
_exptl_crystal_colour colorless
_exptl_crystal_density_diffrn 0.965
_exptl_crystal_density_method 'not measured'
_exptl_crystal_description plate
_exptl_crystal_F_000 1042
_exptl_crystal_size_max 0.20
_exptl_crystal_size_mid 0.15
_exptl_crystal_size_min 0.05
_refine_diff_density_max 0.804
_refine_diff_density_min -1.011
_refine_diff_density_rms 0.106
_refine_ls_extinction_method none
_refine_ls_goodness_of_fit_ref 0.891
_refine_ls_hydrogen_treatment constr
_refine_ls_matrix_type full
_refine_ls_number_parameters 291
_refine_ls_number_reflns 6208
_refine_ls_number_restraints 65
_refine_ls_restrained_S_all 0.905
_refine_ls_R_factor_all 0.0991
_refine_ls_R_factor_gt 0.0730
_refine_ls_shift/su_max 0.000
_refine_ls_shift/su_mean 0.000
_refine_ls_structure_factor_coef Fsqd
_refine_ls_weighting_details 'calc w=1/[\s^2^(Fo^2^)+(0.1351P)^2^+0.0000P] where P=(Fo^2^+2Fc^2^)/3'
_refine_ls_weighting_scheme calc
_refine_ls_wR_factor_gt 0.1967
_refine_ls_wR_factor_ref 0.2135
_reflns_number_gt 3526
_reflns_number_total 6208
_reflns_threshold_expression >2sigma(I)
_cod_data_source_file cg301047w_si_002.cif
_cod_data_source_block 2
_cod_depositor_comments
;
The following automatic conversions were performed:

'_symmetry_cell_setting' value 'Monoclinic' changed to 'monoclinic'
according to /home/saulius/struct/CIF-dictionaries/cif_core.dic
dictionary named 'cif_core.dic' version 2.4.2 from 2011-04-26.

Automatic conversion script
Id: cif_fix_values 1891 2012-01-12 08:04:46Z andrius 
;
_cod_original_cell_volume 3520.8(9)
_cod_original_sg_symbol_H-M 'P 2/c'
_cod_database_code 4506902

loop_
_symmetry_equiv_pos_as_xyz
'x, y, z'
'-x, y, -z+1/2'
'-x, -y, -z'
'x, -y, z-1/2'

loop_
_atom_site_label
_atom_site_type_symbol
_atom_site_fract_x
_atom_site_fract_y
_atom_site_fract_z
_atom_site_U_iso_or_equiv
_atom_site_adp_type
_atom_site_occupancy
_atom_site_symmetry_multiplicity
_atom_site_calc_flag
_atom_site_refinement_flags
Zn1 Zn 0.51225(4) 0.29563(3) 0.13636(4) 0.0514(3) Uani 1 1 d .
Zn2 Zn 0.0000 -0.04350(7) 0.2500 0.0679(4) Uani 1 2 d S
O1 O 0.5194(3) 0.3193(2) 0.0067(2) 0.0673(11) Uani 1 1 d .
O2 O 0.5012(4) 0.1947(2) -0.0677(3) 0.120(2) Uani 1 1 d .
O3 O 0.5101(3) 0.4152(2) 0.1762(2) 0.0781(13) Uani 1 1 d .
O4 O 0.4054(3) 0.2460(3) 0.1249(3) 0.0772(12) Uani 1 1 d .
O5 O 0.6046(3) 0.2337(3) 0.2221(2) 0.0845(13) Uani 1 1 d .
O6 O 0.0556(3) -0.1164(3) 0.3628(3) 0.0924(14) Uani 1 1 d .
O7 O 0.1709(3) -0.1593(4) 0.3316(3) 0.1155(18) Uani 1 1 d .
O8 O 0.0658(3) 0.0215(4) 0.1875(3) 0.1056(17) Uani 1 1 d .
O9 O 0.1538(3) 0.0773(4) 0.3251(3) 0.120(2) Uani 1 1 d .
O10 O 0.0149(10) 0.0484(10) 0.5081(14) 0.201(6) Uani 0.50 1 d PDU
C1 C 0.5027(3) 0.4069(3) -0.1641(3) 0.0523(13) Uani 1 1 d .
H1 H 0.5037 0.4370 -0.1065 0.063 Uiso 1 1 calc R
C2 C 0.5041(4) 0.3183(3) -0.1620(3) 0.0535(14) Uani 1 1 d .
C3 C 0.5000 0.2740(5) -0.2500 0.059(2) Uani 1 2 d S
H3 H 0.5000 0.2140 -0.2500 0.070 Uiso 1 2 calc SR
C4 C 0.5000 0.5474(4) 0.2500 0.0528(19) Uani 1 2 d S
C5 C 0.5088(4) 0.2723(3) -0.0685(3) 0.0646(17) Uani 1 1 d .
C6 C 0.5000 0.4516(4) 0.2500 0.059(2) Uani 1 2 d S
C7 C 0.1339(4) 0.1082(5) 0.0631(4) 0.086(2) Uani 1 1 d .
H7 H 0.0833 0.0804 0.0360 0.103 Uiso 1 1 calc R
C8 C 0.1700(4) 0.1454(5) -0.0001(4) 0.0796(19) Uani 1 1 d .
C9 C 0.2456(4) 0.1836(4) 0.0396(4) 0.083(2) Uani 1 1 d .
H9 H 0.2709 0.2086 -0.0035 0.100 Uiso 1 1 calc R
C10 C 0.2868(4) 0.1864(4) 0.1430(4) 0.0685(16) Uani 1 1 d .
C11 C 0.2438(4) 0.1498(4) 0.2055(4) 0.0791(19) Uani 1 1 d .
H11 H 0.2670 0.1531 0.2746 0.095 Uiso 1 1 calc R
C12 C 0.1684(4) 0.1094(5) 0.1652(4) 0.0793(19) Uani 1 1 d .
C13 C 0.3679(4) 0.2254(4) 0.1850(4) 0.0648(16) Uani 1 1 d .
C14 C 0.1313(5) -0.1402(5) 0.3911(4) 0.088(2) Uani 1 1 d .
C15 C 0.1296(5) 0.0657(5) 0.2335(5) 0.090(2) Uani 1 1 d .
C16 C 0.1256(8) 0.1312(9) 0.5573(10) 0.126(5) Uani 0.50 1 d PDU
H16 H 0.1112 0.0838 0.5949 0.151 Uiso 0.50 1 calc PR
C17 C 0.2149(8) 0.1053(10) 0.5907(14) 0.134(6) Uani 0.50 1 d PDU
H17A H 0.2236 0.0581 0.5499 0.160 Uiso 0.50 1 calc PR
H17B H 0.2313 0.0864 0.6598 0.160 Uiso 0.50 1 calc PR
C18 C 0.2654(10) 0.1820(9) 0.5802(12) 0.114(4) Uani 0.50 1 d PDU
H18A H 0.2482 0.2026 0.5118 0.137 Uiso 0.50 1 calc PR
H18B H 0.3239 0.1676 0.5997 0.137 Uiso 0.50 1 calc PR
C19 C 0.2489(8) 0.2485(11) 0.6491(12) 0.120(4) Uani 0.50 1 d PDU
H19A H 0.2814 0.2996 0.6473 0.144 Uiso 0.50 1 calc PR
H19B H 0.2674 0.2263 0.7169 0.144 Uiso 0.50 1 calc PR
C20 C 0.1588(7) 0.2740(7) 0.6236(11) 0.093(3) Uani 0.50 1 d PDU
H20A H 0.1505 0.3158 0.6707 0.111 Uiso 0.50 1 calc PR
H20B H 0.1381 0.2974 0.5564 0.111 Uiso 0.50 1 calc PR
C21 C 0.0647(9) 0.1004(11) 0.4619(9) 0.132(5) Uani 0.50 1 d PDU
H21A H 0.0333 0.1472 0.4220 0.158 Uiso 0.50 1 calc PR
H21B H 0.0906 0.0661 0.4223 0.158 Uiso 0.50 1 calc PR
N1 N 0.1200(7) 0.1930(6) 0.6314(7) 0.079(3) Uani 0.50 1 d PDU

loop_
_atom_site_aniso_label
_atom_site_aniso_U_11
_atom_site_aniso_U_22
_atom_site_aniso_U_33
_atom_site_aniso_U_23
_atom_site_aniso_U_13
_atom_site_aniso_U_12
Zn1 0.1026(6) 0.0315(4) 0.0229(3) 0.0015(2) 0.0235(3) 0.0043(3)
Zn2 0.0716(7) 0.1071(9) 0.0233(4) 0.000 0.0124(4) 0.000
O1 0.133(3) 0.050(2) 0.0236(16) 0.0029(15) 0.0301(19) 0.011(2)
O2 0.290(7) 0.037(2) 0.053(3) 0.0018(19) 0.081(4) -0.008(3)
O3 0.169(4) 0.036(2) 0.0407(19) -0.0033(16) 0.049(2) 0.003(2)
O4 0.106(3) 0.083(3) 0.039(2) 0.002(2) 0.017(2) -0.024(3)
O5 0.116(3) 0.102(3) 0.0311(19) 0.011(2) 0.017(2) 0.035(3)
O6 0.092(3) 0.130(4) 0.048(2) 0.015(2) 0.012(2) 0.011(3)
O7 0.125(4) 0.171(5) 0.039(2) 0.002(3) 0.009(2) 0.048(4)
O8 0.090(4) 0.177(5) 0.050(2) 0.013(3) 0.023(2) -0.033(4)
O9 0.119(4) 0.197(6) 0.043(2) 0.003(3) 0.023(2) -0.049(4)
O10 0.193(6) 0.200(7) 0.212(7) 0.010(5) 0.065(5) -0.035(5)
C1 0.093(4) 0.039(3) 0.028(2) -0.006(2) 0.025(2) 0.003(3)
C2 0.103(4) 0.031(3) 0.033(2) -0.002(2) 0.032(3) -0.002(3)
C3 0.120(7) 0.036(4) 0.030(3) 0.000 0.037(4) 0.000
C4 0.108(6) 0.031(4) 0.028(3) 0.000 0.034(4) 0.000
C5 0.134(5) 0.033(3) 0.030(3) -0.003(2) 0.031(3) 0.002(3)
C6 0.123(7) 0.036(4) 0.031(3) 0.000 0.042(4) 0.000
C7 0.089(5) 0.113(6) 0.049(3) -0.003(3) 0.010(3) -0.025(4)
C8 0.075(4) 0.111(6) 0.042(3) 0.003(3) 0.003(3) -0.015(4)
C9 0.116(6) 0.089(5) 0.043(3) 0.000(3) 0.021(3) -0.024(4)
C10 0.092(5) 0.078(4) 0.034(3) 0.001(3) 0.016(3) -0.011(3)
C11 0.082(4) 0.113(6) 0.038(3) -0.002(3) 0.012(3) -0.011(4)
C12 0.072(4) 0.119(6) 0.044(3) 0.001(3) 0.014(3) -0.008(4)
C13 0.088(4) 0.063(4) 0.038(3) -0.001(3) 0.012(3) -0.016(3)
C14 0.104(6) 0.113(6) 0.042(3) -0.003(3) 0.014(4) 0.016(5)
C15 0.080(5) 0.130(7) 0.056(4) 0.011(4) 0.016(3) -0.009(4)
C16 0.134(6) 0.130(6) 0.118(6) 0.005(5) 0.044(4) 0.011(4)
C17 0.132(7) 0.140(8) 0.138(7) 0.004(5) 0.055(5) 0.001(5)
C18 0.108(6) 0.120(6) 0.120(6) -0.002(4) 0.043(5) -0.004(4)
C19 0.111(4) 0.127(6) 0.128(6) -0.005(4) 0.045(5) -0.007(4)
C20 0.106(5) 0.092(5) 0.086(5) 0.006(4) 0.037(4) -0.009(4)
C21 0.133(6) 0.135(7) 0.127(6) -0.007(4) 0.040(4) 0.014(4)
N1 0.104(4) 0.084(4) 0.052(4) -0.002(4) 0.030(4) -0.011(4)

loop_
_atom_type_symbol
_atom_type_description
_atom_type_scat_dispersion_real
_atom_type_scat_dispersion_imag
_atom_type_scat_source
C C 0.0033 0.0016 'International Tables Vol C Tables 4.2.6.8 and 6.1.1.4'
H H 0.0000 0.0000 'International Tables Vol C Tables 4.2.6.8 and 6.1.1.4'
N N 0.0061 0.0033 'International Tables Vol C Tables 4.2.6.8 and 6.1.1.4'
O O 0.0106 0.0060 'International Tables Vol C Tables 4.2.6.8 and 6.1.1.4'
Zn Zn 0.2839 1.4301 'International Tables Vol C Tables 4.2.6.8 and 6.1.1.4'

loop_
_geom_angle_atom_site_label_1
_geom_angle_atom_site_label_2
_geom_angle_atom_site_label_3
_geom_angle
_geom_angle_site_symmetry_1
_geom_angle_site_symmetry_3
O1 Zn1 O5 114.72(17) . .
O1 Zn1 O4 109.57(17) . .
O5 Zn1 O4 114.63(19) . .
O1 Zn1 O3 96.05(14) . .
O5 Zn1 O3 112.49(19) . .
O4 Zn1 O3 107.72(19) . .
O8 Zn2 O8 116.3(4) 2 .
O8 Zn2 O6 118.7(2) 2 2
O8 Zn2 O6 97.8(2) . 2
O8 Zn2 O6 97.8(2) 2 .
O8 Zn2 O6 118.7(2) . .
O6 Zn2 O6 108.6(3) 2 .
C5 O1 Zn1 131.6(4) . .
C6 O3 Zn1 134.2(4) . .
C13 O4 Zn1 135.1(4) . .
C13 O5 Zn1 132.6(4) 2_655 .
C14 O6 Zn2 127.7(4) . .
C15 O8 Zn2 125.1(4) . .
C21 O10 O10 132(2) . 3_556
C2 C1 C4 121.6(4) . 3_665
C2 C1 H1 119.2 . .
C4 C1 H1 119.2 3_665 .
C1 C2 C3 118.5(4) . .
C1 C2 C5 119.8(4) . .
C3 C2 C5 121.7(5) . .
C2 C3 C2 121.1(6) . 2_654
C2 C3 H3 119.4 . .
C2 C3 H3 119.4 2_654 .
C1 C4 C1 118.6(6) 4_566 3_665
C1 C4 C6 120.7(3) 4_566 .
C1 C4 C6 120.7(3) 3_665 .
O2 C5 O1 124.0(5) . .
O2 C5 C2 120.8(4) . .
O1 C5 C2 115.2(5) . .
O3 C6 O3 125.8(6) . 2_655
O3 C6 C4 117.1(3) . .
O3 C6 C4 117.1(3) 2_655 .
C8 C7 C12 123.2(6) . .
C8 C7 H7 118.4 . .
C12 C7 H7 118.4 . .
C7 C8 C9 118.4(5) . .
C7 C8 C14 121.0(6) . 4
C9 C8 C14 120.5(6) . 4
C8 C9 C10 122.5(6) . .
C8 C9 H9 118.7 . .
C10 C9 H9 118.7 . .
C9 C10 C11 116.3(6) . .
C9 C10 C13 122.5(5) . .
C11 C10 C13 121.2(5) . .
C12 C11 C10 121.1(5) . .
C12 C11 H11 119.5 . .
C10 C11 H11 119.5 . .
C7 C12 C11 118.4(6) . .
C7 C12 C15 122.7(6) . .
C11 C12 C15 118.9(5) . .
O4 C13 O5 125.4(6) . 2_655
O4 C13 C10 116.7(5) . .
O5 C13 C10 117.9(5) 2_655 .
O7 C14 O6 123.6(6) . .
O7 C14 C8 121.5(7) . 4_556
O6 C14 C8 114.9(6) . 4_556
O9 C15 O8 124.1(6) . .
O9 C15 C12 122.5(7) . .
O8 C15 C12 113.2(6) . .
N1 C16 C21 132.8(13) . .
N1 C16 C17 103.9(11) . .
C21 C16 C17 123.1(12) . .
N1 C16 H16 91.5 . .
C21 C16 H16 91.5 . .
C17 C16 H16 91.5 . .
C16 C17 C18 108.0(13) . .
C16 C17 H17A 110.1 . .
C18 C17 H17A 110.1 . .
C16 C17 H17B 110.1 . .
C18 C17 H17B 110.1 . .
H17A C17 H17B 108.4 . .
C17 C18 C19 104.8(13) . .
C17 C18 H18A 110.8 . .
C19 C18 H18A 110.8 . .
C17 C18 H18B 110.8 . .
C19 C18 H18B 110.8 . .
H18A C18 H18B 108.9 . .
C18 C19 C20 113.8(12) . .
C18 C19 H19A 108.8 . .
C20 C19 H19A 108.8 . .
C18 C19 H19B 108.8 . .
C20 C19 H19B 108.8 . .
H19A C19 H19B 107.7 . .
N1 C20 C19 102.0(11) . .
N1 C20 H20A 111.4 . .
C19 C20 H20A 111.4 . .
N1 C20 H20B 111.4 . .
C19 C20 H20B 111.4 . .
H20A C20 H20B 109.2 . .
O10 C21 C16 96.4(9) . .
O10 C21 H21A 112.5 . .
C16 C21 H21A 112.5 . .
O10 C21 H21B 112.5 . .
C16 C21 H21B 112.5 . .
H21A C21 H21B 110.0 . .
C20 N1 C16 113.0(11) . .

loop_
_geom_bond_atom_site_label_1
_geom_bond_atom_site_label_2
_geom_bond_distance
_geom_bond_site_symmetry_2
Zn1 O1 1.901(3) .
Zn1 O5 1.913(4) .
Zn1 O4 1.930(4) .
Zn1 O3 1.941(3) .
Zn2 O8 1.909(4) 2
Zn2 O8 1.909(4) .
Zn2 O6 1.938(4) 2
Zn2 O6 1.938(4) .
O1 C5 1.251(5) .
O2 C5 1.211(6) .
O3 C6 1.240(4) .
O4 C13 1.248(6) .
O5 C13 1.250(6) 2_655
O6 C14 1.274(7) .
O7 C14 1.260(7) .
O8 C15 1.275(8) .
O9 C15 1.238(7) .
O10 C21 1.459(5) .
O10 O10 1.58(3) 3_556
C1 C2 1.376(6) .
C1 C4 1.390(5) 3_665
C1 H1 0.9300 .
C2 C3 1.399(5) .
C2 C5 1.478(6) .
C3 C2 1.399(5) 2_654
C3 H3 0.9300 .
C4 C1 1.390(5) 4_566
C4 C1 1.390(5) 3_665
C4 C6 1.486(9) .
C6 O3 1.240(4) 2_655
C7 C8 1.355(8) .
C7 C12 1.373(8) .
C7 H7 0.9300 .
C8 C9 1.365(8) .
C8 C14 1.469(8) 4
C9 C10 1.406(7) .
C9 H9 0.9300 .
C10 C11 1.423(8) .
C10 C13 1.450(8) .
C11 C12 1.378(8) .
C11 H11 0.9300 .
C12 C15 1.487(8) .
C13 O5 1.251(6) 2_655
C14 C8 1.469(8) 4_556
C16 N1 1.441(5) .
C16 C21 1.495(5) .
C16 C17 1.495(5) .
C16 H16 0.9800 .
C17 C18 1.500(5) .
C17 H17A 0.9700 .
C17 H17B 0.9700 .
C18 C19 1.502(5) .
C18 H18A 0.9700 .
C18 H18B 0.9700 .
C19 C20 1.509(5) .
C19 H19A 0.9700 .
C19 H19B 0.9700 .
C20 N1 1.439(5) .
C20 H20A 0.9700 .
C20 H20B 0.9700 .
C21 H21A 0.9700 .
C21 H21B 0.9700 .

loop_
_platon_squeeze_void_nr
_platon_squeeze_void_average_x
_platon_squeeze_void_average_y
_platon_squeeze_void_average_z
_platon_squeeze_void_volume
_platon_squeeze_void_count_electrons
_platon_squeeze_void_content
1 0.346 0.114 -0.026 1930 189 ' '
